data_4070223
loop_
_publ_author_name
'Huynh, Han Vinh'
'Han, Yuan'
'Jothibasu, Ramasamy'
'Yang, Jie An'

_publ_section_title
;
 13C NMR Spectroscopic Determination of Ligand Donor Strengths Using
 N-Heterocyclic Carbene Complexes of Palladium(II)
;
_journal_issue 18
_journal_name_full Organometallics
_journal_page_first 5395
_journal_paper_doi 10.1021/om900667d
_journal_volume 28
_journal_year 2009
_chemical_formula_sum 'C30 H34 Br2 N4 Pd'
_chemical_formula_weight 716.83
_chemical_name_systematic
; 
 ? 
;
_space_group_IT_number 61
_symmetry_cell_setting orthorhombic
_symmetry_space_group_name_Hall '-P 2ac 2ab'
_symmetry_space_group_name_H-M 'P b c a'
_atom_sites_solution_hydrogens geom
_atom_sites_solution_primary direct
_atom_sites_solution_secondary difmap
_audit_creation_method SHELXL-97
_cell_angle_alpha 90.00
_cell_angle_beta 90.00
_cell_angle_gamma 90.00
_cell_formula_units_Z 8
_cell_length_a 18.1300(7)
_cell_length_b 9.8190(4)
_cell_length_c 34.3077(13)
_cell_measurement_reflns_used 7248
_cell_measurement_temperature 295(2)
_cell_measurement_theta_max 24.34
_cell_measurement_theta_min 2.25
_cell_volume 6107.4(4)
_computing_cell_refinement 'Bruker SMART'
_computing_data_collection 'Bruker SMART'
_computing_data_reduction 'Bruker SAINT'
_computing_molecular_graphics 'Bruker SHELXTL'
_computing_publication_material 'Bruker SHELXTL'
_computing_structure_refinement 'SHELXL-97 (Sheldrick, 1997)'
_computing_structure_solution 'SHELXS-97 (Sheldrick, 1990)'
_diffrn_ambient_temperature 295(2)
_diffrn_measured_fraction_theta_full 1.000
_diffrn_measured_fraction_theta_max 1.000
_diffrn_measurement_device_type 'CCD area detector'
_diffrn_measurement_method 'phi and omega scans'
_diffrn_radiation_monochromator graphite
_diffrn_radiation_source 'fine-focus sealed tube'
_diffrn_radiation_type MoK\a
_diffrn_radiation_wavelength 0.71073
_diffrn_reflns_av_R_equivalents 0.0477
_diffrn_reflns_av_sigmaI/netI 0.0364
_diffrn_reflns_limit_h_max 22
_diffrn_reflns_limit_h_min -23
_diffrn_reflns_limit_k_max 12
_diffrn_reflns_limit_k_min -12
_diffrn_reflns_limit_l_max 39
_diffrn_reflns_limit_l_min -44
_diffrn_reflns_number 41623
_diffrn_reflns_theta_full 27.50
_diffrn_reflns_theta_max 27.50
_diffrn_reflns_theta_min 1.63
_exptl_absorpt_coefficient_mu 3.249
_exptl_absorpt_correction_T_max 0.7371
_exptl_absorpt_correction_T_min 0.2934
_exptl_absorpt_correction_type multi-scan
_exptl_absorpt_process_details 'Sadabs,(Sheldrick 2001)'
_exptl_crystal_colour Colourless
_exptl_crystal_density_diffrn 1.559
_exptl_crystal_density_meas ?
_exptl_crystal_density_method 'not measured'
_exptl_crystal_description Block
_exptl_crystal_F_000 2864
_exptl_crystal_size_max 0.50
_exptl_crystal_size_mid 0.20
_exptl_crystal_size_min 0.10
_refine_diff_density_max 0.804
_refine_diff_density_min -0.368
_refine_diff_density_rms 0.087
_refine_ls_extinction_method none
_refine_ls_goodness_of_fit_ref 1.021
_refine_ls_hydrogen_treatment constr
_refine_ls_matrix_type full
_refine_ls_number_parameters 338
_refine_ls_number_reflns 7017
_refine_ls_number_restraints 0
_refine_ls_restrained_S_all 1.021
_refine_ls_R_factor_all 0.0652
_refine_ls_R_factor_gt 0.0402
_refine_ls_shift/su_max 0.002
_refine_ls_shift/su_mean 0.000
_refine_ls_structure_factor_coef Fsqd
_refine_ls_weighting_details 'calc w=1/[\s^2^(Fo^2^)+(0.0561P)^2^+0.4363P] where P=(Fo^2^+2Fc^2^)/3'
_refine_ls_weighting_scheme calc
_refine_ls_wR_factor_gt 0.0920
_refine_ls_wR_factor_ref 0.1007
_reflns_number_gt 5049
_reflns_number_total 7017
_reflns_threshold_expression >2sigma(I)
_cod_data_source_file om900667d_si_005.cif
_cod_data_source_block 9
_cod_depositor_comments
;
The following automatic conversions were performed:

'_symmetry_cell_setting' value 'Orthorhombic' changed to
'orthorhombic' according to
/home/saulius/struct/CIF-dictionaries/cif_core.dic dictionary named
'cif_core.dic' version 2.4.2 from 2011-04-26.

Automatic conversion script
Id: cif_fix_values 1715 2011-07-08 13:25:40Z adriana 

The following automatic conversions were performed:

'_exptl_crystal_density_meas' value 'not measured' was changed to '?'
- the value is perceived as not measured.

Automatic conversion script
Id: cif_fix_values 3008 2015-01-20 13:52:24Z robertas 
;
_cod_original_sg_symbol_H-M Pbca
_cod_database_code 4070223

loop_
_symmetry_equiv_pos_as_xyz
'x, y, z'
'-x+1/2, -y, z+1/2'
'-x, y+1/2, -z+1/2'
'x+1/2, -y+1/2, -z'
'-x, -y, -z'
'x-1/2, y, -z-1/2'
'x, -y-1/2, z-1/2'
'-x-1/2, y-1/2, z'

loop_
_atom_site_label
_atom_site_type_symbol
_atom_site_fract_x
_atom_site_fract_y
_atom_site_fract_z
_atom_site_U_iso_or_equiv
_atom_site_adp_type
_atom_site_occupancy
_atom_site_symmetry_multiplicity
_atom_site_calc_flag
_atom_site_refinement_flags
Pd1 Pd 0.519778(13) 0.14667(2) 0.122028(7) 0.03467(9) Uani 1 1 d .
Br1 Br 0.62272(2) 0.05454(4) 0.084464(11) 0.05308(12) Uani 1 1 d .
Br2 Br 0.41926(2) 0.23464(5) 0.161670(12) 0.06522(14) Uani 1 1 d .
N1 N 0.57239(15) 0.0323(3) 0.19925(8) 0.0402(6) Uani 1 1 d .
N2 N 0.63587(14) 0.2097(3) 0.18212(7) 0.0374(6) Uani 1 1 d .
N3 N 0.43753(16) 0.0780(3) 0.04651(8) 0.0498(8) Uani 1 1 d .
N4 N 0.44156(17) 0.2928(3) 0.05572(9) 0.0537(8) Uani 1 1 d .
C1 C 0.58042(17) 0.1271(3) 0.17111(9) 0.0358(7) Uani 1 1 d .
C2 C 0.62324(19) 0.0549(4) 0.22895(10) 0.0443(8) Uani 1 1 d .
C3 C 0.6362(2) -0.0102(4) 0.26431(11) 0.0614(11) Uani 1 1 d .
H3 H 0.6087 -0.0857 0.2719 0.074 Uiso 1 1 calc R
C4 C 0.6909(3) 0.0414(5) 0.28742(12) 0.0772(14) Uani 1 1 d .
H4 H 0.7006 0.0003 0.3113 0.093 Uiso 1 1 calc R
C5 C 0.7320(3) 0.1527(5) 0.27624(12) 0.0723(13) Uani 1 1 d .
H5 H 0.7695 0.1831 0.2926 0.087 Uiso 1 1 calc R
C6 C 0.7195(2) 0.2207(4) 0.24172(10) 0.0543(9) Uani 1 1 d .
H6 H 0.7469 0.2968 0.2346 0.065 Uiso 1 1 calc R
C7 C 0.66389(19) 0.1693(3) 0.21814(9) 0.0402(8) Uani 1 1 d .
C8 C 0.5169(2) -0.0780(4) 0.19719(11) 0.0516(9) Uani 1 1 d .
H8 H 0.4887 -0.0634 0.1732 0.062 Uiso 1 1 calc R
C9 C 0.5537(3) -0.2154(4) 0.19340(16) 0.0823(15) Uani 1 1 d .
H9A H 0.5858 -0.2151 0.1712 0.123 Uiso 1 1 calc R
H9B H 0.5167 -0.2845 0.1901 0.123 Uiso 1 1 calc R
H9C H 0.5818 -0.2340 0.2165 0.123 Uiso 1 1 calc R
C10 C 0.4622(3) -0.0695(5) 0.23079(14) 0.0825(15) Uani 1 1 d .
H10A H 0.4864 -0.0942 0.2546 0.124 Uiso 1 1 calc R
H10B H 0.4219 -0.1308 0.2261 0.124 Uiso 1 1 calc R
H10C H 0.4437 0.0218 0.2328 0.124 Uiso 1 1 calc R
C11 C 0.66024(19) 0.3285(3) 0.15887(10) 0.0408(8) Uani 1 1 d .
H11 H 0.6323 0.3263 0.1344 0.049 Uiso 1 1 calc R
C12 C 0.6413(3) 0.4600(4) 0.17876(12) 0.0697(12) Uani 1 1 d .
H12A H 0.5896 0.4613 0.1848 0.104 Uiso 1 1 calc R
H12B H 0.6529 0.5348 0.1618 0.104 Uiso 1 1 calc R
H12C H 0.6693 0.4679 0.2024 0.104 Uiso 1 1 calc R
C13 C 0.7410(2) 0.3168(5) 0.14814(13) 0.0670(12) Uani 1 1 d .
H13A H 0.7706 0.3273 0.1711 0.101 Uiso 1 1 calc R
H13B H 0.7534 0.3865 0.1297 0.101 Uiso 1 1 calc R
H13C H 0.7501 0.2290 0.1368 0.101 Uiso 1 1 calc R
C14 C 0.46091(19) 0.1716(4) 0.07221(10) 0.0417(8) Uani 1 1 d .
C15 C 0.4056(2) 0.1400(6) 0.01442(12) 0.0763(15) Uani 1 1 d .
H15 H 0.3859 0.0962 -0.0073 0.092 Uiso 1 1 calc R
C16 C 0.4082(2) 0.2717(7) 0.02024(13) 0.0774(14) Uani 1 1 d .
H16 H 0.3907 0.3387 0.0035 0.093 Uiso 1 1 calc R
C17 C 0.4454(2) -0.0700(4) 0.05142(13) 0.0637(12) Uani 1 1 d .
H17A H 0.4858 -0.0878 0.0692 0.076 Uiso 1 1 calc R
H17B H 0.4582 -0.1101 0.0265 0.076 Uiso 1 1 calc R
C18 C 0.3776(2) -0.1376(4) 0.06655(13) 0.0568(10) Uani 1 1 d .
C19 C 0.3515(4) -0.1159(6) 0.10293(18) 0.109(2) Uani 1 1 d .
H19 H 0.3758 -0.0553 0.1193 0.131 Uiso 1 1 calc R
C20 C 0.2891(5) -0.1824(9) 0.1161(2) 0.155(4) Uani 1 1 d .
H20 H 0.2709 -0.1637 0.1409 0.186 Uiso 1 1 calc R
C21 C 0.2550(4) -0.2727(9) 0.0937(3) 0.140(3) Uani 1 1 d .
H21 H 0.2124 -0.3149 0.1027 0.168 Uiso 1 1 calc R
C22 C 0.2802(4) -0.3028(8) 0.0595(2) 0.134(3) Uani 1 1 d .
H22 H 0.2581 -0.3711 0.0448 0.161 Uiso 1 1 calc R
C23 C 0.3413(3) -0.2313(7) 0.04477(18) 0.111(2) Uani 1 1 d .
H23 H 0.3573 -0.2486 0.0195 0.133 Uiso 1 1 calc R
C24 C 0.4538(3) 0.4254(4) 0.07329(15) 0.0724(13) Uani 1 1 d .
H24A H 0.4428 0.4193 0.1009 0.087 Uiso 1 1 calc R
H24B H 0.4195 0.4897 0.0619 0.087 Uiso 1 1 calc R
C25 C 0.5309(2) 0.4804(4) 0.06860(12) 0.0580(10) Uani 1 1 d .
C26 C 0.5458(3) 0.6086(5) 0.08343(13) 0.0765(14) Uani 1 1 d .
H26 H 0.5081 0.6587 0.0949 0.092 Uiso 1 1 calc R
C27 C 0.6148(4) 0.6620(5) 0.08149(16) 0.0876(17) Uani 1 1 d .
H27 H 0.6238 0.7485 0.0914 0.105 Uiso 1 1 calc R
C28 C 0.6705(3) 0.5906(6) 0.06525(15) 0.0817(15) Uani 1 1 d .
H28 H 0.7176 0.6276 0.0642 0.098 Uiso 1 1 calc R
C29 C 0.6574(3) 0.4634(5) 0.05021(14) 0.0747(13) Uani 1 1 d .
H29 H 0.6956 0.4138 0.0390 0.090 Uiso 1 1 calc R
C30 C 0.5870(3) 0.4095(5) 0.05185(13) 0.0678(12) Uani 1 1 d .
H30 H 0.5780 0.3237 0.0414 0.081 Uiso 1 1 calc R

loop_
_atom_site_aniso_label
_atom_site_aniso_U_11
_atom_site_aniso_U_22
_atom_site_aniso_U_33
_atom_site_aniso_U_23
_atom_site_aniso_U_13
_atom_site_aniso_U_12
Pd1 0.03371(14) 0.03795(14) 0.03234(13) -0.00267(10) -0.00116(9) 0.00046(10)
Br1 0.0433(2) 0.0597(2) 0.0563(2) -0.01266(18) 0.00366(16) 0.00499(17)
Br2 0.0521(3) 0.0909(3) 0.0526(2) -0.0156(2) 0.00572(17) 0.0183(2)
N1 0.0456(16) 0.0405(16) 0.0346(14) 0.0040(12) 0.0013(12) -0.0039(13)
N2 0.0371(15) 0.0406(15) 0.0345(14) 0.0047(12) -0.0030(11) -0.0036(12)
N3 0.0411(17) 0.066(2) 0.0425(17) -0.0131(15) 0.0015(13) -0.0061(15)
N4 0.0474(19) 0.062(2) 0.0521(19) 0.0119(16) -0.0067(14) 0.0005(16)
C1 0.0366(17) 0.0360(17) 0.0348(17) -0.0006(14) 0.0010(13) 0.0018(14)
C2 0.047(2) 0.046(2) 0.0398(19) 0.0042(16) 0.0029(15) 0.0039(16)
C3 0.082(3) 0.057(2) 0.046(2) 0.0141(19) -0.005(2) 0.003(2)
C4 0.103(4) 0.084(3) 0.045(2) 0.019(2) -0.019(2) 0.010(3)
C5 0.076(3) 0.088(3) 0.053(2) 0.001(2) -0.026(2) -0.002(3)
C6 0.055(2) 0.060(2) 0.048(2) -0.0004(18) -0.0115(17) -0.0055(19)
C7 0.0433(19) 0.042(2) 0.0355(17) 0.0008(14) -0.0021(14) 0.0050(15)
C8 0.052(2) 0.045(2) 0.057(2) 0.0050(18) 0.0038(17) -0.0114(18)
C9 0.090(4) 0.049(3) 0.108(4) -0.008(3) 0.011(3) -0.008(2)
C10 0.074(3) 0.084(3) 0.089(4) 0.009(3) 0.033(3) -0.019(3)
C11 0.045(2) 0.0388(19) 0.0388(18) 0.0046(14) 0.0005(14) -0.0053(15)
C12 0.102(4) 0.041(2) 0.065(3) 0.007(2) 0.013(2) 0.002(2)
C13 0.052(3) 0.078(3) 0.071(3) 0.013(2) 0.014(2) -0.009(2)
C14 0.0397(19) 0.050(2) 0.0348(17) -0.0012(16) 0.0016(14) -0.0008(15)
C15 0.059(3) 0.133(5) 0.037(2) -0.010(3) -0.0101(18) -0.013(3)
C16 0.064(3) 0.117(4) 0.051(3) 0.027(3) -0.013(2) 0.002(3)
C17 0.044(2) 0.065(3) 0.082(3) -0.036(2) 0.0114(19) -0.009(2)
C18 0.044(2) 0.058(2) 0.068(3) -0.017(2) 0.0011(18) 0.0022(19)
C19 0.137(6) 0.099(4) 0.090(4) -0.029(4) 0.034(4) -0.030(4)
C20 0.200(9) 0.118(6) 0.147(7) -0.011(5) 0.111(7) -0.029(6)
C21 0.084(5) 0.110(6) 0.226(10) 0.005(6) 0.076(6) -0.007(4)
C22 0.069(4) 0.145(6) 0.187(8) -0.032(6) 0.010(4) -0.049(4)
C23 0.078(4) 0.149(6) 0.106(4) -0.041(4) 0.013(3) -0.049(4)
C24 0.079(3) 0.048(3) 0.091(3) 0.012(2) 0.000(3) 0.016(2)
C25 0.074(3) 0.047(2) 0.053(2) 0.0129(19) -0.012(2) 0.007(2)
C26 0.106(4) 0.061(3) 0.063(3) 0.003(2) -0.024(3) 0.010(3)
C27 0.110(5) 0.067(3) 0.086(4) 0.004(3) -0.039(3) -0.010(3)
C28 0.078(4) 0.088(4) 0.079(3) 0.025(3) -0.035(3) -0.022(3)
C29 0.069(3) 0.068(3) 0.087(3) 0.016(3) -0.009(2) 0.001(3)
C30 0.077(3) 0.051(2) 0.075(3) 0.005(2) -0.001(2) -0.013(2)

loop_
_atom_type_symbol
_atom_type_description
_atom_type_scat_dispersion_real
_atom_type_scat_dispersion_imag
_atom_type_scat_source
C C 0.0033 0.0016 'International Tables Vol C Tables 4.2.6.8 and 6.1.1.4'
H H 0.0000 0.0000 'International Tables Vol C Tables 4.2.6.8 and 6.1.1.4'
N N 0.0061 0.0033 'International Tables Vol C Tables 4.2.6.8 and 6.1.1.4'
Br Br -0.2901 2.4595 'International Tables Vol C Tables 4.2.6.8 and 6.1.1.4'
Pd Pd -0.9988 1.0072 'International Tables Vol C Tables 4.2.6.8 and 6.1.1.4'

loop_
_geom_angle_atom_site_label_1
_geom_angle_atom_site_label_2
_geom_angle_atom_site_label_3
_geom_angle
C1 Pd1 C14 178.12(13)
C1 Pd1 Br2 88.60(9)
C14 Pd1 Br2 91.95(9)
C1 Pd1 Br1 89.35(9)
C14 Pd1 Br1 90.12(10)
Br2 Pd1 Br1 177.823(18)
C1 N1 C2 110.0(3)
C1 N1 C8 123.0(3)
C2 N1 C8 127.0(3)
C1 N2 C7 110.5(3)
C1 N2 C11 123.1(3)
C7 N2 C11 126.4(3)
C14 N3 C15 110.6(4)
C14 N3 C17 124.8(3)
C15 N3 C17 124.5(4)
C14 N4 C16 110.4(4)
C14 N4 C24 124.8(3)
C16 N4 C24 124.7(4)
N2 C1 N1 107.2(3)
N2 C1 Pd1 125.7(2)
N1 C1 Pd1 127.1(2)
C3 C2 N1 132.6(4)
C3 C2 C7 120.9(3)
N1 C2 C7 106.5(3)
C4 C3 C2 117.2(4)
C3 C4 C5 121.7(4)
C4 C5 C6 122.3(4)
C5 C6 C7 116.4(4)
C6 C7 N2 132.8(3)
C6 C7 C2 121.4(3)
N2 C7 C2 105.8(3)
N1 C8 C9 111.0(3)
N1 C8 C10 111.5(3)
C9 C8 C10 113.7(4)
N2 C11 C12 111.4(3)
N2 C11 C13 111.1(3)
C12 C11 C13 113.4(3)
N3 C14 N4 104.1(3)
N3 C14 Pd1 129.5(3)
N4 C14 Pd1 126.2(3)
C16 C15 N3 107.4(4)
C15 C16 N4 107.4(4)
N3 C17 C18 113.6(3)
C19 C18 C23 116.5(5)
C19 C18 C17 122.7(4)
C23 C18 C17 120.7(4)
C18 C19 C20 120.9(6)
C21 C20 C19 120.6(7)
C22 C21 C20 121.0(7)
C21 C22 C23 119.3(7)
C18 C23 C22 121.6(6)
N4 C24 C25 114.8(4)
C30 C25 C26 118.3(5)
C30 C25 C24 123.7(4)
C26 C25 C24 117.9(4)
C27 C26 C25 120.9(5)
C28 C27 C26 120.6(5)
C27 C28 C29 120.0(5)
C28 C29 C30 119.5(5)
C25 C30 C29 120.8(4)

loop_
_geom_bond_atom_site_label_1
_geom_bond_atom_site_label_2
_geom_bond_distance
Pd1 C1 2.020(3)
Pd1 C14 2.030(3)
Pd1 Br2 2.4325(4)
Pd1 Br1 2.4417(4)
N1 C1 1.349(4)
N1 C2 1.392(4)
N1 C8 1.480(4)
N2 C1 1.346(4)
N2 C7 1.393(4)
N2 C11 1.481(4)
N3 C14 1.343(4)
N3 C15 1.385(5)
N3 C17 1.470(5)
N4 C14 1.363(5)
N4 C16 1.375(5)
N4 C24 1.451(6)
C2 C3 1.391(5)
C2 C7 1.394(5)
C3 C4 1.367(6)
C4 C5 1.377(6)
C5 C6 1.378(5)
C6 C7 1.388(5)
C8 C9 1.511(6)
C8 C10 1.523(5)
C11 C12 1.500(5)
C11 C13 1.514(5)
C15 C16 1.309(7)
C17 C18 1.490(6)
C18 C19 1.353(7)
C18 C23 1.355(6)
C19 C20 1.381(10)
C20 C21 1.326(10)
C21 C22 1.293(9)
C22 C23 1.407(8)
C24 C25 1.507(6)
C25 C30 1.360(6)
C25 C26 1.384(6)
C26 C27 1.358(8)
C27 C28 1.349(8)
C28 C29 1.373(7)
C29 C30 1.383(6)
